data_7013108
loop_
_publ_author_name
'Karl S. Coleman'
'Hamish T. Chamberlayne'
'Simon Turberville'
'Malcolm L. H. Green'
'Andrew R. Cowley'

_publ_section_title
;
 Silver(I) complex of a new imino-N-heterocyclic carbene and ligand
 transfer to palladium(II) and rhodium(I)
;
_journal_issue 14
_journal_name_full 'Dalton Trans.'
_journal_page_first 2917
_journal_page_last 2922
_journal_paper_doi 10.1039/b304474b
_journal_year 2003
_chemical_compound_source
;
?
;
_chemical_formula_moiety ' C21 H32 Br1 N3 '
_chemical_formula_sum 'C21 H32 Br N3'
_chemical_formula_weight 406.41
_chemical_melting_point ?
_chemical_name_systematic
;
?
;
_space_group_IT_number 14
_symmetry_cell_setting monoclinic
_symmetry_space_group_name_Hall '-P 2ybc'
_symmetry_space_group_name_H-M 'P 1 21/c 1'
_atom_sites_solution_hydrogens geom
_atom_sites_solution_primary direct
_cell_angle_alpha 90
_cell_angle_beta 96.5002(11)
_cell_angle_gamma 90
_cell_formula_units_Z 4
_cell_length_a 12.4006(4)
_cell_length_b 12.5704(3)
_cell_length_c 14.3606(5)
_cell_measurement_reflns_used 16111
_cell_measurement_temperature 150
_cell_measurement_theta_max 28
_cell_measurement_theta_min 5
_cell_volume 2224.15(12)
_computing_cell_refinement
;
KappaCCD software 'DENZO' (Otwinowski & Minor, 1996)
;
_computing_data_collection
;
KappaCCD software 'Collect' (Nonius, 2000)
;
_computing_data_reduction
;
KappaCCD software 'DENZO' (Otwinowski & Minor, 1996)
;
_computing_publication_material
;
CRYSTALS (Watkin et al, 2001)
;
_computing_structure_refinement
;
CRYSTALS (Watkin et al, 2001)
;
_computing_structure_solution 'SIR92 (Giacovazzo et al, 1992)'
_diffrn_ambient_temperature 150
_diffrn_measured_fraction_theta_max 0.996
_diffrn_measurement_device_type
;
Nonius KappaCCD
;
_diffrn_measurement_method \w
_diffrn_radiation_monochromator graphite
_diffrn_radiation_type 'Mo K\a'
_diffrn_radiation_wavelength 0.71073
_diffrn_reflns_av_R_equivalents 0.031
_diffrn_reflns_limit_h_max 16
_diffrn_reflns_limit_h_min -16
_diffrn_reflns_limit_k_max 16
_diffrn_reflns_limit_k_min -16
_diffrn_reflns_limit_l_max 18
_diffrn_reflns_limit_l_min -18
_diffrn_reflns_number 16111
_diffrn_reflns_theta_max 27.47
_diffrn_reflns_theta_min 5.14
_diffrn_standards_decay_% 0.00
_diffrn_standards_interval_count 0
_diffrn_standards_interval_time 0
_diffrn_standards_number 0
_exptl_absorpt_coefficient_mu 1.856
_exptl_absorpt_correction_T_max 0.57
_exptl_absorpt_correction_T_min 0.51
_exptl_absorpt_correction_type multi-scan
_exptl_absorpt_process_details
;
Denzo/Scalepack (Otwinowski & Minor, 1996)
;
_exptl_crystal_colour ' colourless '
_exptl_crystal_density_diffrn 1.214
_exptl_crystal_density_meas ?
_exptl_crystal_description ' block '
_exptl_crystal_F_000 854.613
_exptl_crystal_size_max 0.36
_exptl_crystal_size_mid 0.30
_exptl_crystal_size_min 0.30
_refine_diff_density_max 0.31
_refine_diff_density_min -0.43
_refine_ls_extinction_method None
_refine_ls_goodness_of_fit_ref 1.0043
_refine_ls_hydrogen_treatment noref
_refine_ls_matrix_type full
_refine_ls_number_parameters 226
_refine_ls_number_reflns 3978
_refine_ls_R_factor_gt 0.0296
_refine_ls_shift/su_max 0.001200
_refine_ls_structure_factor_coef F
_refine_ls_weighting_details
;
Chebychev polynomial with 3 parameters (Carruthers & Watkin , 1979)
6.15    -2.00     5.33
;
_refine_ls_weighting_scheme calc
_refine_ls_wR_factor_ref 0.0392
_reflns_limit_h_max 15
_reflns_limit_h_min -16
_reflns_limit_k_max 16
_reflns_limit_k_min 0
_reflns_limit_l_max 18
_reflns_limit_l_min 0
_reflns_number_gt 3978
_reflns_number_total 5271
_reflns_threshold_expression >3.00\s(I)
_cod_data_source_file b304474b.txt
_cod_data_source_block COMPOUND_1
_cod_depositor_comments
;
The following automatic conversions were performed:
'_symmetry_cell_setting' value 'Monoclinic ' changed to 'monoclinic'
according to '/home/adriana/struct/CIF-dictionaries/cif_core.dic'
dictionary named 'cif_core.dic' version 2.4.1 from 2010-06-29.

Automatic conversion script
Id: cif_fix_enum 1555 2011-01-17 13:19:09Z saulius 

The following automatic conversions were performed:

'_chemical_melting_point' value 'not measured' was changed to '?' -
the value is undefined or not given.

Automatic conversion script
Id: cif_fix_values 1569 2011-02-09 13:29:24Z adriana 
;
_cod_original_cell_volume 2224.1
_cod_original_sg_symbol_H-M 'P 1 21/c 1 '
_cod_original_formula_sum ' C21 H32 Br1 N3 '
_cod_database_code 7013108

loop_
_symmetry_equiv_pos_as_xyz
x,y,z
-x,-y,-z
-x,y+1/2,-z+1/2
x,-y+1/2,z+1/2

loop_
_atom_site_label
_atom_site_fract_x
_atom_site_fract_y
_atom_site_fract_z
_atom_site_U_iso_or_equiv
_atom_site_occupancy
_atom_site_adp_type
Br1 0.409816(14) 0.442021(14) 0.319282(11) 0.0290 1.0000 Uani
N1 0.41851(11) 0.14942(11) 0.0853(1) 0.0226 1.0000 Uani
N3 0.55717(12) 0.24905(12) 0.0697(1) 0.0245 1.0000 Uani
N10 0.16732(12) 0.15662(12) 0.04658(12) 0.0306 1.0000 Uani
C2 0.49925(13) 0.16683(13) 0.03395(12) 0.0235 1.0000 Uani
C5 0.42600(15) 0.22246(15) 0.15742(13) 0.0284 1.0000 Uani
C4 0.51216(15) 0.28516(15) 0.14739(13) 0.0289 1.0000 Uani
C6 0.34269(13) 0.05964(12) 0.06788(12) 0.0233 1.0000 Uani
C7 0.22749(13) 0.08620(14) 0.08875(12) 0.0247 1.0000 Uani
C8 0.18233(14) 0.01604(15) 0.16171(13) 0.0292 1.0000 Uani
C9A 0.25569(18) 0.02195(18) 0.25548(14) 0.0385 1.0000 Uani
C9B 0.17797(17) -0.09893(16) 0.12522(16) 0.0366 1.0000 Uani
C9C 0.06728(18) 0.05087(18) 0.17735(17) 0.0416 1.0000 Uani
C11 0.20373(15) 0.22103(16) -0.02935(15) 0.0336 1.0000 Uani
C12 0.1994(2) 0.33713(18) -0.00083(19) 0.0474 1.0000 Uani
C13 0.1272(2) 0.1973(2) -0.11759(18) 0.0488 1.0000 Uani
C14 0.64475(13) 0.29730(13) 0.02566(12) 0.0242 1.0000 Uani
C15 0.61684(14) 0.35934(14) -0.05385(12) 0.0272 1.0000 Uani
C16 0.70096(15) 0.40236(15) -0.09821(13) 0.0291 1.0000 Uani
C17 0.80921(15) 0.38479(14) -0.06405(13) 0.0279 1.0000 Uani
C18 0.83316(14) 0.32369(14) 0.01623(13) 0.0279 1.0000 Uani
C19 0.75170(14) 0.27745(14) 0.06286(12) 0.0263 1.0000 Uani
C20 0.50011(16) 0.37940(18) -0.09199(15) 0.0379 1.0000 Uani
C21 0.89804(16) 0.42913(17) -0.11643(15) 0.0372 1.0000 Uani
C22 0.77880(16) 0.20679(17) 0.14685(14) 0.0364 1.0000 Uani
H21 0.5141 0.1249 -0.0224 0.0283 1.0000 Uiso
H51 0.3767 0.2279 0.2077 0.0344 1.0000 Uiso
H41 0.5384 0.3462 0.1885 0.0349 1.0000 Uiso
H61 0.3703 -0.0013 0.1086 0.0282 1.0000 Uiso
H62 0.3400 0.0385 0.0005 0.0282 1.0000 Uiso
H9A1 0.2252 -0.0244 0.3027 0.0466 1.0000 Uiso
H9A2 0.3303 -0.0030 0.2463 0.0466 1.0000 Uiso
H9A3 0.2592 0.0971 0.2784 0.0466 1.0000 Uiso
H9B1 0.1485 -0.1464 0.1721 0.0446 1.0000 Uiso
H9B2 0.2527 -0.1228 0.1152 0.0446 1.0000 Uiso
H9B3 0.1298 -0.1024 0.0645 0.0446 1.0000 Uiso
H9C1 0.0393 0.0038 0.2254 0.0514 1.0000 Uiso
H9C2 0.0688 0.1262 0.1998 0.0514 1.0000 Uiso
H9C3 0.0186 0.0453 0.1171 0.0514 1.0000 Uiso
H101 0.2797 0.2043 -0.0416 0.0399 1.0000 Uiso
H121 0.2239 0.3828 -0.0514 0.0566 1.0000 Uiso
H122 0.2483 0.3486 0.0586 0.0566 1.0000 Uiso
H123 0.1233 0.3564 0.0091 0.0566 1.0000 Uiso
H131 0.1496 0.2399 -0.1710 0.0572 1.0000 Uiso
H132 0.0514 0.2167 -0.1070 0.0572 1.0000 Uiso
H133 0.1306 0.1198 -0.1327 0.0572 1.0000 Uiso
H161 0.6834 0.4467 -0.1557 0.0349 1.0000 Uiso
H181 0.9108 0.3124 0.0414 0.0332 1.0000 Uiso
H201 0.4976 0.4255 -0.1490 0.0448 1.0000 Uiso
H202 0.4619 0.4159 -0.0432 0.0448 1.0000 Uiso
H203 0.4635 0.3101 -0.1090 0.0448 1.0000 Uiso
H211 0.9123 0.3789 -0.1676 0.0455 1.0000 Uiso
H212 0.9657 0.4382 -0.0722 0.0455 1.0000 Uiso
H213 0.8749 0.4996 -0.1442 0.0455 1.0000 Uiso
H221 0.8594 0.2029 0.1623 0.0430 1.0000 Uiso
H222 0.7457 0.2367 0.2015 0.0430 1.0000 Uiso
H223 0.7494 0.1338 0.1325 0.0430 1.0000 Uiso

loop_
_atom_site_aniso_label
_atom_site_aniso_U_11
_atom_site_aniso_U_22
_atom_site_aniso_U_33
_atom_site_aniso_U_23
_atom_site_aniso_U_13
_atom_site_aniso_U_12
Br1 0.03415(11) 0.03146(11) 0.0213(1) 0.00088(7) 0.00317(6) 0.00148(7)
N1 0.0213(6) 0.0247(7) 0.0221(6) -0.0020(5) 0.0042(5) 0.0001(5)
N3 0.0234(6) 0.0285(7) 0.0220(7) -0.0033(5) 0.0037(5) -0.0021(5)
N10 0.0227(7) 0.0293(8) 0.0401(9) 0.0020(6) 0.0048(6) 0.0009(6)
C2 0.0214(7) 0.0245(7) 0.0247(8) -0.0022(6) 0.0039(6) -0.0006(6)
C5 0.0287(8) 0.0323(8) 0.0251(8) -0.0060(7) 0.0073(6) -0.0007(7)
C4 0.0308(8) 0.0335(9) 0.0230(8) -0.0086(7) 0.0060(6) -0.0037(7)
C6 0.0226(7) 0.0217(7) 0.0261(8) -0.0025(6) 0.0049(6) -0.0021(6)
C7 0.0221(7) 0.0264(8) 0.0262(8) -0.0053(6) 0.0055(6) -0.0018(6)
C8 0.0275(8) 0.0306(9) 0.0313(9) -0.0011(7) 0.0111(7) -0.0027(7)
C9A 0.0456(11) 0.043(1) 0.0282(9) 0.0012(8) 0.0078(8) -0.0057(9)
C9B 0.039(1) 0.0286(9) 0.0436(11) -0.0004(8) 0.0121(8) -0.0069(8)
C9C 0.0323(9) 0.0438(12) 0.0525(13) -0.0010(9) 0.0214(9) -0.0024(8)
C11 0.0275(9) 0.0315(9) 0.041(1) 0.0076(8) -0.0013(7) -0.0000(7)
C12 0.0502(12) 0.033(1) 0.0582(14) 0.007(1) 0.003(1) -0.0015(9)
C13 0.0443(12) 0.0500(13) 0.0487(13) 0.011(1) -0.009(1) -0.009(1)
C14 0.0218(7) 0.0259(8) 0.0248(8) -0.0037(6) 0.0023(6) -0.0042(6)
C15 0.0249(8) 0.0297(8) 0.0265(8) -0.0018(6) 0.0008(6) -0.0003(6)
C16 0.0313(9) 0.0308(8) 0.0251(8) 0.0026(7) 0.0025(7) -0.0014(7)
C17 0.0288(8) 0.0267(8) 0.0290(9) -0.0030(7) 0.0069(7) -0.0033(7)
C18 0.0233(8) 0.0288(8) 0.0309(9) -0.0033(7) 0.0006(6) -0.0010(7)
C19 0.0255(8) 0.0274(8) 0.0256(8) -0.0027(6) 0.0007(6) -0.0005(7)
C20 0.0266(9) 0.0457(11) 0.0396(11) 0.0086(9) -0.0039(7) 0.0032(8)
C21 0.0328(9) 0.0409(11) 0.0400(11) 0.0017(8) 0.0132(8) -0.0048(8)
C22 0.0317(9) 0.0443(11) 0.032(1) 0.0108(8) -0.0029(7) -0.0011(8)

loop_
_atom_type_symbol
_atom_type_scat_dispersion_real
_atom_type_scat_dispersion_imag
_atom_type_scat_Cromer_Mann_a1
_atom_type_scat_Cromer_Mann_b1
_atom_type_scat_Cromer_Mann_a2
_atom_type_scat_Cromer_Mann_b2
_atom_type_scat_Cromer_Mann_a3
_atom_type_scat_Cromer_Mann_b3
_atom_type_scat_Cromer_Mann_a4
_atom_type_scat_Cromer_Mann_b4
_atom_type_scat_Cromer_Mann_c
_atom_type_scat_source
'C   ' 0.0020 0.0020 2.3100 20.8439 1.0200 10.2075 1.5886 0.5687 0.8650 51.6512 0.2156 International_Tables_Vol_IV_Table_2.2B
'H   ' 0.0000 0.0000 0.4930 10.5109 0.3229 26.1257 0.1402 3.1424 0.0408 57.7997 0.0030 International_Tables_Vol_IV_Table_2.2B
'Br  ' -0.3740 2.4560 17.1789 2.1723 5.2358 16.5796 5.6377 0.2609 3.9851 41.4328 2.9557 International_Tables_Vol_IV_Table_2.2B
'N   ' 0.0040 0.0030 12.2126 0.0057 3.1322 9.8933 2.0125 28.9975 1.1663 0.5826 -11.5290 International_Tables_Vol_IV_Table_2.2B

loop_
_geom_angle_atom_site_label_1
_geom_angle_site_symmetry_1
_geom_angle_atom_site_label_2
_geom_angle_site_symmetry_2
_geom_angle_atom_site_label_3
_geom_angle_site_symmetry_3
_geom_angle
_geom_angle_publ_flag
C2 . N1 . C5 . 108.46(14) yes
C2 . N1 . C6 . 122.67(14) yes
C5 . N1 . C6 . 128.68(14) yes
C2 . N3 . C4 . 108.55(14) yes
C2 . N3 . C14 . 123.75(14) yes
C4 . N3 . C14 . 127.35(14) yes
C7 . N10 . C11 . 121.73(15) yes
N1 . C2 . N3 . 108.81(14) yes
N1 . C2 . H21 . 125.59 no
N3 . C2 . H21 . 125.59 no
N1 . C5 . C4 . 107.18(15) yes
N1 . C5 . H51 . 126.41 no
C4 . C5 . H51 . 126.41 no
N3 . C4 . C5 . 106.99(15) yes
N3 . C4 . H41 . 126.51 no
C5 . C4 . H41 . 126.51 no
N1 . C6 . C7 . 113.09(13) yes
N1 . C6 . H61 . 108.56 no
C7 . C6 . H61 . 108.56 no
N1 . C6 . H62 . 108.56 no
C7 . C6 . H62 . 108.56 no
H61 . C6 . H62 . 109.47 no
N10 . C7 . C6 . 124.86(16) yes
N10 . C7 . C8 . 119.39(15) yes
C6 . C7 . C8 . 115.63(15) yes
C7 . C8 . C9A . 110.29(15) yes
C7 . C8 . C9B . 108.14(15) yes
C9A . C8 . C9B . 109.78(16) yes
C7 . C8 . C9C . 110.85(16) yes
C9A . C8 . C9C . 109.01(17) yes
C9B . C8 . C9C . 108.74(16) yes
C8 . C9A . H9A1 . 109.47 no
C8 . C9A . H9A2 . 109.47 no
H9A1 . C9A . H9A2 . 109.5 no
C8 . C9A . H9A3 . 109.47 no
H9A1 . C9A . H9A3 . 109.48 no
H9A2 . C9A . H9A3 . 109.5 no
C8 . C9B . H9B1 . 109.47 no
C8 . C9B . H9B2 . 109.47 no
H9B1 . C9B . H9B2 . 109.5 no
C8 . C9B . H9B3 . 109.47 no
H9B1 . C9B . H9B3 . 109.48 no
H9B2 . C9B . H9B3 . 109.5 no
C8 . C9C . H9C1 . 109.5 no
C8 . C9C . H9C2 . 109.47 no
H9C1 . C9C . H9C2 . 109.5 no
C8 . C9C . H9C3 . 109.47 no
H9C1 . C9C . H9C3 . 109.5 no
H9C2 . C9C . H9C3 . 109.5 no
N10 . C11 . C12 . 107.84(18) yes
N10 . C11 . C13 . 107.15(16) yes
C12 . C11 . C13 . 112.01(18) yes
N10 . C11 . H101 . 112.93 no
C12 . C11 . H101 . 108.15 no
C13 . C11 . H101 . 108.8 no
C11 . C12 . H121 . 109.5 no
C11 . C12 . H122 . 109.47 no
H121 . C12 . H122 . 109.5 no
C11 . C12 . H123 . 109.5 no
H121 . C12 . H123 . 109.5 no
H122 . C12 . H123 . 109.5 no
C11 . C13 . H131 . 109.5 no
C11 . C13 . H132 . 109.5 no
H131 . C13 . H132 . 109.5 no
C11 . C13 . H133 . 109.5 no
H131 . C13 . H133 . 109.5 no
H132 . C13 . H133 . 109.5 no
N3 . C14 . C15 . 117.56(15) yes
N3 . C14 . C19 . 118.98(16) yes
C15 . C14 . C19 . 123.44(16) yes
C14 . C15 . C16 . 117.58(16) yes
C14 . C15 . C20 . 121.98(16) yes
C16 . C15 . C20 . 120.44(17) yes
C15 . C16 . C17 . 121.28(17) yes
C15 . C16 . H161 . 119.36 no
C17 . C16 . H161 . 119.36 no
C16 . C17 . C18 . 119.13(16) yes
C16 . C17 . C21 . 119.62(17) yes
C18 . C17 . C21 . 121.22(17) yes
C17 . C18 . C19 . 121.90(16) yes
C17 . C18 . H181 . 119.05 no
C19 . C18 . H181 . 119.05 no
C14 . C19 . C18 . 116.66(16) yes
C14 . C19 . C22 . 121.93(16) yes
C18 . C19 . C22 . 121.38(16) yes
C15 . C20 . H201 . 109.47 no
C15 . C20 . H202 . 109.47 no
H201 . C20 . H202 . 109.5 no
C15 . C20 . H203 . 109.47 no
H201 . C20 . H203 . 109.5 no
H202 . C20 . H203 . 109.48 no
C17 . C21 . H211 . 109.47 no
C17 . C21 . H212 . 109.47 no
H211 . C21 . H212 . 109.48 no
C17 . C21 . H213 . 109.47 no
H211 . C21 . H213 . 109.5 no
H212 . C21 . H213 . 109.48 no
C19 . C22 . H221 . 109.47 no
C19 . C22 . H222 . 109.47 no
H221 . C22 . H222 . 109.48 no
C19 . C22 . H223 . 109.47 no
H221 . C22 . H223 . 109.5 no
H222 . C22 . H223 . 109.48 no

loop_
_geom_bond_atom_site_label_1
_geom_bond_site_symmetry_1
_geom_bond_atom_site_label_2
_geom_bond_site_symmetry_2
_geom_bond_distance
_geom_bond_publ_flag
N1 . C2 . 1.327(2) yes
N1 . C5 . 1.380(2) yes
N1 . C6 . 1.472(2) yes
N3 . C2 . 1.328(2) yes
N3 . C4 . 1.379(2) yes
N3 . C14 . 1.450(2) yes
N10 . C7 . 1.267(2) yes
N10 . C11 . 1.470(2) yes
C2 . H21 . 1.0000 no
C5 . C4 . 1.349(3) yes
C5 . H51 . 1.0000 no
C4 . H41 . 1.0000 no
C6 . C7 . 1.529(2) yes
C6 . H61 . 1.0000 no
C6 . H62 . 1.0000 no
C7 . C8 . 1.524(2) yes
C8 . C9A . 1.539(3) yes
C8 . C9B . 1.536(3) yes
C8 . C9C . 1.533(3) yes
C9A . H9A1 . 1.000 no
C9A . H9A2 . 1.000 no
C9A . H9A3 . 1.000 no
C9B . H9B1 . 1.000 no
C9B . H9B2 . 1.000 no
C9B . H9B3 . 1.000 no
C9C . H9C1 . 1.000 no
C9C . H9C2 . 1.000 no
C9C . H9C3 . 1.000 no
C11 . C12 . 1.518(3) yes
C11 . C13 . 1.524(3) yes
C11 . H101 . 1.0000 no
C12 . H121 . 1.000 no
C12 . H122 . 1.000 no
C12 . H123 . 1.000 no
C13 . H131 . 1.000 no
C13 . H132 . 1.000 no
C13 . H133 . 1.000 no
C14 . C15 . 1.394(3) yes
C14 . C19 . 1.395(2) yes
C15 . C16 . 1.392(3) yes
C15 . C20 . 1.510(2) yes
C16 . C17 . 1.394(3) yes
C16 . H161 . 1.0000 no
C17 . C18 . 1.389(3) yes
C17 . C21 . 1.509(2) yes
C18 . C19 . 1.400(3) yes
C18 . H181 . 1.0000 no
C19 . C22 . 1.505(2) yes
C20 . H201 . 1.000 no
C20 . H202 . 1.000 no
C20 . H203 . 1.000 no
C21 . H211 . 1.000 no
C21 . H212 . 1.000 no
C21 . H213 . 1.000 no
C22 . H221 . 1.000 no
C22 . H222 . 1.000 no
C22 . H223 . 1.000 no

loop_
_cod_related_entry_id
_cod_related_entry_database
_cod_related_entry_code
1 ChemSpider 30652757
